data_4506539
loop_
_publ_author_name
'Peuronen, Anssi'
'Valkonen, Arto'
'Kortelainen, Minna'
'Rissanen, Kari'
'Lahtinen, Manu'

_publ_section_title
;
 Halogen Bonding-Based &#x201C;Catch and Release&#x201D;: Reversible
 Solid-State Entrapment of Elemental Iodine with Monoalkylated DABCO Salts
;
_journal_issue 8
_journal_name_full 'Crystal Growth &amp; Design'
_journal_page_first 4157
_journal_paper_doi 10.1021/cg300669t
_journal_volume 12
_journal_year 2012
_chemical_formula_moiety 'C16 H33 N2, F6 P, I2'
_chemical_formula_sum 'C16 H33 F6 I2 N2 P'
_chemical_formula_weight 652.21
_chemical_name_systematic
;
 ?
;
_space_group_IT_number 2
_symmetry_cell_setting triclinic
_symmetry_space_group_name_Hall '-P 1'
_symmetry_space_group_name_H-M 'P -1'
_atom_sites_solution_hydrogens geom
_atom_sites_solution_primary direct
_atom_sites_solution_secondary difmap
_audit_creation_method SHELXL-97
_cell_angle_alpha 99.297(3)
_cell_angle_beta 95.362(4)
_cell_angle_gamma 91.801(4)
_cell_formula_units_Z 2
_cell_length_a 7.2800(4)
_cell_length_b 7.7750(5)
_cell_length_c 20.8670(11)
_cell_measurement_reflns_used 3757
_cell_measurement_temperature 123(2)
_cell_measurement_theta_max 28.283
_cell_measurement_theta_min 0.407
_cell_volume 1159.20(12)
_computing_cell_refinement DENZO-SMN
_computing_data_collection Collect
_computing_data_reduction DENZO-SMN
_computing_structure_refinement 'SHELXL-97 (Sheldrick, 2008)'
_computing_structure_solution SHELXS-97
_diffrn_ambient_temperature 123(2)
_diffrn_detector_area_resol_mean 9
_diffrn_measured_fraction_theta_full 0.994
_diffrn_measured_fraction_theta_max 0.994
_diffrn_measurement_device_type 'Bruker-Nonius Kappa CCD with APEXII detector'
_diffrn_measurement_method '\f and \w scans'
_diffrn_radiation_monochromator graphite
_diffrn_radiation_source 'fine-focus sealed tube'
_diffrn_radiation_type MoK\a
_diffrn_radiation_wavelength 0.71069
_diffrn_reflns_av_R_equivalents 0.0564
_diffrn_reflns_av_sigmaI/netI 0.0624
_diffrn_reflns_limit_h_max 8
_diffrn_reflns_limit_h_min -8
_diffrn_reflns_limit_k_max 9
_diffrn_reflns_limit_k_min -7
_diffrn_reflns_limit_l_max 24
_diffrn_reflns_limit_l_min -24
_diffrn_reflns_number 11500
_diffrn_reflns_theta_full 25.00
_diffrn_reflns_theta_max 25.00
_diffrn_reflns_theta_min 0.99
_diffrn_standards_decay_% 0
_diffrn_standards_interval_count 0
_diffrn_standards_interval_time 0
_diffrn_standards_number 0
_exptl_absorpt_coefficient_mu 2.833
_exptl_absorpt_correction_T_max 0.7457
_exptl_absorpt_correction_T_min 0.4978
_exptl_absorpt_correction_type multi-scan
_exptl_absorpt_process_details 'SADABS 2008/1 (Bruker,2008)'
_exptl_crystal_colour yellow
_exptl_crystal_density_diffrn 1.869
_exptl_crystal_density_method 'not measured'
_exptl_crystal_description plate
_exptl_crystal_F_000 636
_exptl_crystal_size_max 0.30
_exptl_crystal_size_mid 0.28
_exptl_crystal_size_min 0.12
_refine_diff_density_max 1.306
_refine_diff_density_min -1.546
_refine_diff_density_rms 0.312
_refine_ls_extinction_method none
_refine_ls_goodness_of_fit_ref 1.156
_refine_ls_hydrogen_treatment constr
_refine_ls_matrix_type full
_refine_ls_number_parameters 245
_refine_ls_number_reflns 4070
_refine_ls_number_restraints 0
_refine_ls_restrained_S_all 1.156
_refine_ls_R_factor_all 0.0607
_refine_ls_R_factor_gt 0.0489
_refine_ls_shift/su_max 0.001
_refine_ls_shift/su_mean 0.000
_refine_ls_structure_factor_coef Fsqd
_refine_ls_weighting_details 'calc w=1/[\s^2^(Fo^2^)+(0.0719P)^2^+5.4113P] where P=(Fo^2^+2Fc^2^)/3'
_refine_ls_weighting_scheme calc
_refine_ls_wR_factor_gt 0.1321
_refine_ls_wR_factor_ref 0.1485
_reflns_number_gt 3504
_reflns_number_total 4070
_reflns_threshold_expression >2\s(I)
_cod_data_source_file cg300669t_si_002.cif
_cod_data_source_block 4PF6-I2
_cod_original_sg_symbol_H-M P-1
_cod_database_code 4506539

loop_
_symmetry_equiv_pos_as_xyz
'x, y, z'
'-x, -y, -z'

loop_
_atom_site_label
_atom_site_type_symbol
_atom_site_fract_x
_atom_site_fract_y
_atom_site_fract_z
_atom_site_U_iso_or_equiv
_atom_site_adp_type
_atom_site_occupancy
_atom_site_symmetry_multiplicity
_atom_site_calc_flag
_atom_site_refinement_flags
C1 C 0.2791(10) -0.1477(10) 0.3826(4) 0.0214(16) Uani 1 1 d .
H1A H 0.3525 -0.0433 0.3763 0.026 Uiso 1 1 calc R
H1B H 0.2368 -0.1252 0.4268 0.026 Uiso 1 1 calc R
C2 C 0.1104(13) -0.1804(11) 0.3310(4) 0.035(2) Uani 1 1 d .
H2A H -0.0047 -0.1629 0.3525 0.042 Uiso 1 1 calc R
H2B H 0.1165 -0.0969 0.3000 0.042 Uiso 1 1 calc R
C3 C 0.4502(10) -0.3385(10) 0.3104(4) 0.0215(16) Uani 1 1 d .
H3A H 0.5342 -0.4366 0.3075 0.026 Uiso 1 1 calc R
H3B H 0.5181 -0.2354 0.3004 0.026 Uiso 1 1 calc R
C4 C 0.2808(11) -0.3868(14) 0.2600(4) 0.036(2) Uani 1 1 d .
H4A H 0.2805 -0.3110 0.2262 0.043 Uiso 1 1 calc R
H4B H 0.2847 -0.5096 0.2384 0.043 Uiso 1 1 calc R
C5 C 0.2862(10) -0.4524(9) 0.3905(4) 0.0191(15) Uani 1 1 d .
H5A H 0.2542 -0.4297 0.4361 0.023 Uiso 1 1 calc R
H5B H 0.3614 -0.5567 0.3854 0.023 Uiso 1 1 calc R
C6 C 0.1112(13) -0.4869(12) 0.3444(5) 0.037(2) Uani 1 1 d .
H6A H 0.0022 -0.4698 0.3694 0.044 Uiso 1 1 calc R
H6B H 0.1050 -0.6090 0.3214 0.044 Uiso 1 1 calc R
C7 C -0.0639(11) -0.4114(10) 0.2478(4) 0.0239(17) Uani 1 1 d .
H7A H -0.0588 -0.5353 0.2276 0.029 Uiso 1 1 calc R
H7B H -0.1723 -0.4022 0.2732 0.029 Uiso 1 1 calc R
C8 C -0.0961(11) -0.3036(10) 0.1931(4) 0.0227(17) Uani 1 1 d .
H8A H 0.0019 -0.3219 0.1632 0.027 Uiso 1 1 calc R
H8B H -0.0950 -0.1779 0.2115 0.027 Uiso 1 1 calc R
C9 C -0.2849(11) -0.3648(10) 0.1566(4) 0.0246(17) Uani 1 1 d .
H9A H -0.3790 -0.3527 0.1881 0.030 Uiso 1 1 calc R
H9B H -0.2818 -0.4901 0.1382 0.030 Uiso 1 1 calc R
C10 C -0.3444(11) -0.2646(11) 0.1011(4) 0.0262(18) Uani 1 1 d .
H10A H -0.3327 -0.1377 0.1178 0.031 Uiso 1 1 calc R
H10B H -0.2618 -0.2901 0.0661 0.031 Uiso 1 1 calc R
C11 C -0.5440(11) -0.3153(11) 0.0732(4) 0.0271(18) Uani 1 1 d .
H11A H -0.5540 -0.4424 0.0569 0.033 Uiso 1 1 calc R
H11B H -0.6249 -0.2915 0.1089 0.033 Uiso 1 1 calc R
C12 C -0.6148(12) -0.2206(11) 0.0182(4) 0.0290(19) Uani 1 1 d .
H12A H -0.5360 -0.2456 -0.0181 0.035 Uiso 1 1 calc R
H12B H -0.6049 -0.0933 0.0341 0.035 Uiso 1 1 calc R
C13 C -0.8159(12) -0.2747(10) -0.0076(4) 0.0287(19) Uani 1 1 d .
H13A H -0.8252 -0.4016 -0.0243 0.034 Uiso 1 1 calc R
H13B H -0.8943 -0.2522 0.0289 0.034 Uiso 1 1 calc R
C14 C -0.8893(12) -0.1769(11) -0.0620(4) 0.0298(19) Uani 1 1 d .
H14A H -0.8820 -0.0502 -0.0450 0.036 Uiso 1 1 calc R
H14B H -0.8094 -0.1976 -0.0981 0.036 Uiso 1 1 calc R
C15 C -1.0890(13) -0.2327(12) -0.0889(4) 0.036(2) Uani 1 1 d .
H15A H -1.0954 -0.3587 -0.1071 0.043 Uiso 1 1 calc R
H15B H -1.1681 -0.2158 -0.0525 0.043 Uiso 1 1 calc R
C16 C -1.1652(14) -0.1317(13) -0.1416(5) 0.042(2) Uani 1 1 d .
H16A H -1.1622 -0.0070 -0.1236 0.063 Uiso 1 1 calc R
H16B H -1.2928 -0.1731 -0.1568 0.063 Uiso 1 1 calc R
H16C H -1.0894 -0.1501 -0.1784 0.063 Uiso 1 1 calc R
N1 N 0.3952(9) -0.2998(8) 0.3769(3) 0.0197(13) Uani 1 1 d .
N2 N 0.1098(9) -0.3626(8) 0.2952(3) 0.0190(14) Uani 1 1 d .
F1 F -0.1632(7) 0.1412(7) 0.2597(3) 0.0489(15) Uani 1 1 d .
F2 F -0.4410(8) -0.0064(6) 0.2277(2) 0.0369(12) Uani 1 1 d .
F3 F -0.4117(7) 0.2850(6) 0.2270(2) 0.0374(12) Uani 1 1 d .
F4 F -0.5726(7) 0.1819(7) 0.3013(3) 0.0368(12) Uani 1 1 d .
F5 F -0.2983(7) 0.3277(6) 0.3331(2) 0.0324(11) Uani 1 1 d .
F6 F -0.3252(7) 0.0374(6) 0.3329(3) 0.0379(12) Uani 1 1 d .
P1 P -0.3686(3) 0.1608(3) 0.28017(10) 0.0235(5) Uani 1 1 d .
I1 I 0.68113(6) -0.25641(6) 0.45784(2) 0.02012(18) Uani 1 1 d .
I2 I 0.99958(7) -0.22267(6) 0.54332(2) 0.02200(18) Uani 1 1 d .

loop_
_atom_site_aniso_label
_atom_site_aniso_U_11
_atom_site_aniso_U_22
_atom_site_aniso_U_33
_atom_site_aniso_U_23
_atom_site_aniso_U_13
_atom_site_aniso_U_12
C1 0.021(4) 0.020(4) 0.022(4) 0.000(3) 0.002(3) -0.002(3)
C2 0.044(6) 0.019(4) 0.037(5) -0.007(4) -0.009(4) 0.017(4)
C3 0.018(4) 0.018(4) 0.029(4) 0.005(3) 0.005(3) 0.003(3)
C4 0.017(4) 0.061(6) 0.024(4) -0.006(4) 0.004(3) -0.003(4)
C5 0.016(4) 0.016(4) 0.024(4) 0.003(3) -0.002(3) -0.002(3)
C6 0.035(5) 0.031(5) 0.047(6) 0.025(4) -0.009(4) -0.006(4)
C7 0.021(4) 0.023(4) 0.027(4) 0.008(3) -0.005(3) 0.000(3)
C8 0.021(4) 0.019(4) 0.031(4) 0.012(3) 0.000(3) 0.005(3)
C9 0.028(4) 0.022(4) 0.024(4) 0.000(3) 0.004(3) 0.007(3)
C10 0.028(5) 0.026(4) 0.026(4) 0.006(3) 0.005(3) 0.006(4)
C11 0.027(5) 0.033(5) 0.024(4) 0.012(3) 0.002(3) 0.004(4)
C12 0.034(5) 0.023(4) 0.030(4) 0.008(3) -0.003(4) 0.003(4)
C13 0.036(5) 0.024(4) 0.026(4) 0.007(3) -0.001(4) 0.001(4)
C14 0.039(5) 0.027(4) 0.024(4) 0.005(3) 0.004(4) 0.009(4)
C15 0.035(5) 0.039(5) 0.033(5) 0.007(4) -0.007(4) 0.004(4)
C16 0.039(6) 0.047(6) 0.038(5) 0.003(4) -0.006(4) 0.012(5)
N1 0.018(3) 0.016(3) 0.023(3) 0.001(3) -0.003(3) -0.001(3)
N2 0.024(4) 0.013(3) 0.021(3) 0.008(3) 0.002(3) 0.002(3)
F1 0.034(3) 0.040(3) 0.074(4) 0.007(3) 0.019(3) 0.009(3)
F2 0.053(3) 0.018(2) 0.035(3) -0.004(2) -0.003(2) -0.003(2)
F3 0.049(3) 0.029(3) 0.033(3) 0.013(2) -0.010(2) -0.002(2)
F4 0.026(3) 0.035(3) 0.048(3) 0.002(2) 0.003(2) -0.001(2)
F5 0.036(3) 0.016(2) 0.042(3) 0.002(2) -0.011(2) -0.002(2)
F6 0.041(3) 0.023(2) 0.049(3) 0.018(2) -0.016(2) -0.007(2)
P1 0.0251(11) 0.0138(9) 0.0314(11) 0.0053(8) -0.0009(9) 0.0019(8)
I1 0.0194(3) 0.0160(3) 0.0250(3) 0.0046(2) 0.0008(2) 0.0001(2)
I2 0.0210(3) 0.0180(3) 0.0272(3) 0.0065(2) -0.0010(2) 0.0002(2)

loop_
_atom_type_symbol
_atom_type_description
_atom_type_scat_dispersion_real
_atom_type_scat_dispersion_imag
_atom_type_scat_source
C C 0.0033 0.0016 'International Tables Vol C Tables 4.2.6.8 and 6.1.1.4'
H H 0.0000 0.0000 'International Tables Vol C Tables 4.2.6.8 and 6.1.1.4'
N N 0.0061 0.0033 'International Tables Vol C Tables 4.2.6.8 and 6.1.1.4'
F F 0.0171 0.0103 'International Tables Vol C Tables 4.2.6.8 and 6.1.1.4'
P P 0.1023 0.0942 'International Tables Vol C Tables 4.2.6.8 and 6.1.1.4'
I I -0.4742 1.8119 'International Tables Vol C Tables 4.2.6.8 and 6.1.1.4'

loop_
_geom_angle_atom_site_label_1
_geom_angle_atom_site_label_2
_geom_angle_atom_site_label_3
_geom_angle
N1 C1 C2 110.3(6)
N1 C1 H1A 109.6
C2 C1 H1A 109.6
N1 C1 H1B 109.6
C2 C1 H1B 109.6
H1A C1 H1B 108.1
N2 C2 C1 109.1(6)
N2 C2 H2A 109.9
C1 C2 H2A 109.9
N2 C2 H2B 109.9
C1 C2 H2B 109.9
H2A C2 H2B 108.3
N1 C3 C4 111.2(6)
N1 C3 H3A 109.4
C4 C3 H3A 109.4
N1 C3 H3B 109.4
C4 C3 H3B 109.4
H3A C3 H3B 108.0
N2 C4 C3 108.2(6)
N2 C4 H4A 110.1
C3 C4 H4A 110.1
N2 C4 H4B 110.1
C3 C4 H4B 110.1
H4A C4 H4B 108.4
N1 C5 C6 110.6(6)
N1 C5 H5A 109.5
C6 C5 H5A 109.5
N1 C5 H5B 109.5
C6 C5 H5B 109.5
H5A C5 H5B 108.1
C5 C6 N2 109.4(7)
C5 C6 H6A 109.8
N2 C6 H6A 109.8
C5 C6 H6B 109.8
N2 C6 H6B 109.8
H6A C6 H6B 108.2
C8 C7 N2 116.6(6)
C8 C7 H7A 108.1
N2 C7 H7A 108.1
C8 C7 H7B 108.1
N2 C7 H7B 108.1
H7A C7 H7B 107.3
C7 C8 C9 106.9(6)
C7 C8 H8A 110.3
C9 C8 H8A 110.3
C7 C8 H8B 110.3
C9 C8 H8B 110.3
H8A C8 H8B 108.6
C8 C9 C10 114.2(7)
C8 C9 H9A 108.7
C10 C9 H9A 108.7
C8 C9 H9B 108.7
C10 C9 H9B 108.7
H9A C9 H9B 107.6
C11 C10 C9 111.2(7)
C11 C10 H10A 109.4
C9 C10 H10A 109.4
C11 C10 H10B 109.4
C9 C10 H10B 109.4
H10A C10 H10B 108.0
C12 C11 C10 114.6(7)
C12 C11 H11A 108.6
C10 C11 H11A 108.6
C12 C11 H11B 108.6
C10 C11 H11B 108.6
H11A C11 H11B 107.6
C11 C12 C13 112.5(7)
C11 C12 H12A 109.1
C13 C12 H12A 109.1
C11 C12 H12B 109.1
C13 C12 H12B 109.1
H12A C12 H12B 107.8
C14 C13 C12 112.8(7)
C14 C13 H13A 109.0
C12 C13 H13A 109.0
C14 C13 H13B 109.0
C12 C13 H13B 109.0
H13A C13 H13B 107.8
C15 C14 C13 113.0(7)
C15 C14 H14A 109.0
C13 C14 H14A 109.0
C15 C14 H14B 109.0
C13 C14 H14B 109.0
H14A C14 H14B 107.8
C16 C15 C14 113.3(8)
C16 C15 H15A 108.9
C14 C15 H15A 108.9
C16 C15 H15B 108.9
C14 C15 H15B 108.9
H15A C15 H15B 107.7
C15 C16 H16A 109.5
C15 C16 H16B 109.5
H16A C16 H16B 109.5
C15 C16 H16C 109.5
H16A C16 H16C 109.5
H16B C16 H16C 109.5
C3 N1 C1 109.6(6)
C3 N1 C5 109.0(6)
C1 N1 C5 108.7(6)
C2 N2 C4 109.8(7)
C2 N2 C6 108.6(7)
C4 N2 C6 108.4(7)
C2 N2 C7 112.3(6)
C4 N2 C7 110.8(6)
C6 N2 C7 106.8(6)
F6 P1 F4 90.2(3)
F6 P1 F1 89.7(3)
F4 P1 F1 179.3(3)
F6 P1 F5 90.3(3)
F4 P1 F5 89.8(3)
F1 P1 F5 89.5(3)
F6 P1 F2 89.5(3)
F4 P1 F2 89.6(3)
F1 P1 F2 91.1(3)
F5 P1 F2 179.4(3)
F6 P1 F3 179.8(3)
F4 P1 F3 90.0(3)
F1 P1 F3 90.1(3)
F5 P1 F3 89.7(3)
F2 P1 F3 90.5(3)

loop_
_geom_bond_atom_site_label_1
_geom_bond_atom_site_label_2
_geom_bond_distance
C1 N1 1.471(10)
C1 C2 1.542(12)
C1 H1A 0.9900
C1 H1B 0.9900
C2 N2 1.490(10)
C2 H2A 0.9900
C2 H2B 0.9900
C3 N1 1.468(10)
C3 C4 1.539(11)
C3 H3A 0.9900
C3 H3B 0.9900
C4 N2 1.505(10)
C4 H4A 0.9900
C4 H4B 0.9900
C5 N1 1.487(9)
C5 C6 1.512(11)
C5 H5A 0.9900
C5 H5B 0.9900
C6 N2 1.520(10)
C6 H6A 0.9900
C6 H6B 0.9900
C7 C8 1.526(10)
C7 N2 1.529(10)
C7 H7A 0.9900
C7 H7B 0.9900
C8 C9 1.531(11)
C8 H8A 0.9900
C8 H8B 0.9900
C9 C10 1.533(11)
C9 H9A 0.9900
C9 H9B 0.9900
C10 C11 1.529(12)
C10 H10A 0.9900
C10 H10B 0.9900
C11 C12 1.520(11)
C11 H11A 0.9900
C11 H11B 0.9900
C12 C13 1.533(12)
C12 H12A 0.9900
C12 H12B 0.9900
C13 C14 1.531(11)
C13 H13A 0.9900
C13 H13B 0.9900
C14 C15 1.531(13)
C14 H14A 0.9900
C14 H14B 0.9900
C15 C16 1.527(13)
C15 H15A 0.9900
C15 H15B 0.9900
C16 H16A 0.9800
C16 H16B 0.9800
C16 H16C 0.9800
F1 P1 1.598(6)
F2 P1 1.599(5)
F3 P1 1.601(5)
F4 P1 1.594(5)
F5 P1 1.598(5)
F6 P1 1.589(5)
I1 I2 2.7681(7)

loop_
_geom_torsion_atom_site_label_1
_geom_torsion_atom_site_label_2
_geom_torsion_atom_site_label_3
_geom_torsion_atom_site_label_4
_geom_torsion
N1 C1 C2 N2 4.8(10)
N1 C3 C4 N2 5.1(10)
N1 C5 C6 N2 4.4(9)
N2 C7 C8 C9 -174.8(6)
C7 C8 C9 C10 177.7(6)
C8 C9 C10 C11 -172.2(6)
C9 C10 C11 C12 179.5(7)
C10 C11 C12 C13 -179.4(7)
C11 C12 C13 C14 178.8(7)
C12 C13 C14 C15 178.9(7)
C13 C14 C15 C16 178.2(7)
C4 C3 N1 C1 -62.3(8)
C4 C3 N1 C5 56.6(8)
C2 C1 N1 C3 56.4(8)
C2 C1 N1 C5 -62.7(8)
C6 C5 N1 C3 -62.2(8)
C6 C5 N1 C1 57.3(8)
C1 C2 N2 C4 -62.0(9)
C1 C2 N2 C6 56.4(9)
C1 C2 N2 C7 174.2(6)
C3 C4 N2 C2 56.2(9)
C3 C4 N2 C6 -62.2(9)
C3 C4 N2 C7 -179.1(6)
C5 C6 N2 C2 -62.1(9)
C5 C6 N2 C4 57.2(9)
C5 C6 N2 C7 176.6(7)
C8 C7 N2 C2 61.1(9)
C8 C7 N2 C4 -62.1(9)
C8 C7 N2 C6 -180.0(7)
